data_1560036
loop_
_publ_author_name
'Tsoureas, Nikolaos'
'Mansikkam\"aki, Akseli'
'Layfield, Richard A.'

_publ_section_title
;
 Synthesis, bonding properties and ether activation reactivity of
 cyclobutadienyl-ligated hybrid uranocenes
;
_journal_issue 8
_journal_name_full 'Chemical Science'
_journal_page_first 2948
_journal_page_last 2954
_journal_paper_doi 10.1039/D0SC05199C
_journal_volume 12
_journal_year 2021
_chemical_formula_moiety 'C28 H52 O Si4 U'
_chemical_formula_sum 'C28 H52 O Si4 U'
_chemical_formula_weight 755.08
_chemical_name_common 2
_chemical_name_systematic C28H52OSi4U
_chemical_properties_physical Air-sensitive,Moisture-sensitive,Hygroscopic
_space_group_crystal_system orthorhombic
_space_group_IT_number 19
_space_group_name_Hall 'P 2ac 2ab'
_space_group_name_H-M_alt 'P 21 21 21'
_atom_sites_solution_hydrogens geom
_atom_sites_solution_primary dual
_audit_creation_date 2020-11-26
_audit_creation_method
;
Olex2 1.2
(compiled 2018.05.29 svn.r3508 for OlexSys, GUI svn.r5506)
;
_audit_update_record
;
2020-12-11 deposited with the CCDC.	2021-01-08 downloaded from the CCDC.
;
_cell_angle_alpha 90
_cell_angle_beta 90
_cell_angle_gamma 90
_cell_formula_units_Z 4
_cell_length_a 11.40224(11)
_cell_length_b 16.98119(18)
_cell_length_c 17.03377(15)
_cell_measurement_reflns_used 26855
_cell_measurement_temperature 100.0(2)
_cell_measurement_theta_max 70.5970
_cell_measurement_theta_min 3.6360
_cell_volume 3298.14(6)
_computing_cell_refinement 'CrysAlisPro 1.171.40.71a (Rigaku OD, 2020)'
_computing_data_collection 'CrysAlisPro 1.171.40.71a (Rigaku OD, 2020)'
_computing_data_reduction 'CrysAlisPro 1.171.40.71a (Rigaku OD, 2020)'
_computing_molecular_graphics 'Olex2 (Dolomanov et al., 2009)'
_computing_publication_material 'Olex2 (Dolomanov et al., 2009)'
_computing_structure_refinement 'ShelXL (Sheldrick, 2015)'
_computing_structure_solution 'ShelXT (Sheldrick, 2015)'
_diffrn_ambient_environment N~2~
_diffrn_ambient_temperature 100.0(2)
_diffrn_detector 'CCD plate'
_diffrn_detector_area_resol_mean 16.1033
_diffrn_detector_type Eos
_diffrn_measured_fraction_theta_full 1.000
_diffrn_measured_fraction_theta_max 0.996
_diffrn_measurement_details
;
List of Runs (angles in degrees, time in seconds):

  # Type    Start    End  Width  t~exp~   \w     \q     \k     \f   Frames
#--------------------------------------------------------------------------
  1  \w    -20.00  44.00   1.00    1.00    --    0.00 -99.00  90.00   64
  2  \w    -33.00  -6.00   1.00    2.50    --   14.00 105.00  54.54   27
  3  \w    -33.00  -7.00   1.00    2.50    --   14.00 106.00 147.87   26
  4  \w    -24.00   2.00   1.00    2.50    --   18.00  96.00 115.31   26
  5  \w    -15.00  14.00   1.00    2.50    --   22.00  87.00 -47.25   29
  6  \w     15.00 117.00   1.00    5.00    --   46.00  76.00-165.76  102
  7  \w     33.00 124.00   1.00    5.00    --   54.75  57.00  60.00   91
  8  \w      1.00  87.00   1.00    5.00    --   54.75-125.00 150.00   86
  9  \w     76.00 127.00   1.00    5.00    --   54.75 125.00-180.00   51
 10  \w     80.00 126.00   1.00    5.00    --   54.75  77.00 -60.00   46
 11  \w     76.00 127.00   1.00    5.00    --   54.75 125.00  30.00   51
 12  \w     76.00 127.00   1.00    5.00    --   54.75 125.00 120.00   51
 13  \w     76.00 127.00   1.00    5.00    --   54.75 125.00 -30.00   51
 14  \w     27.00 129.00   1.00    5.00    --   58.00  76.00   0.18  102
 15  \w     82.00 178.00   1.00   15.00    --  109.50  38.00 120.00   96
 16  \w     36.00  84.00   1.00   15.00    --  109.50-111.00 120.00   48
 17  \w     39.00 130.00   1.00   15.00    --  109.50 178.00 120.00   91
 18  \w     85.00 177.00   1.00   15.00    --  109.50  64.00 -30.00   92
 19  \w     83.00 178.00   1.00   15.00    --  109.50 111.00-180.00   95
 20  \w     80.00 178.00   1.00   15.00    --  109.50  77.00 -60.00   98
 21  \w     85.00 177.00   1.00   15.00    --  109.50  64.00  30.00   92
 22  \w     36.00  84.00   1.00   15.00    --  109.50-111.00-150.00   48
 23  \w     86.00 178.00   1.00   15.00    --  109.50  50.00-180.00   92
 24  \w     82.00 178.00   1.00   15.00    --  109.50  38.00 150.00   96
 25  \w     85.00 177.00   1.00   15.00    --  109.50  64.00-120.00   92
 26  \w     86.00 178.00   1.00   15.00    --  109.50  50.00   0.00   92
 27  \w     80.00 178.00   1.00   15.00    --  109.50  77.00   0.00   98
 28  \w     80.00 178.00   1.00   15.00    --  109.50  77.00   0.00   98
 29  \w     36.00  84.00   1.00   15.00    --  109.50-111.00-120.00   48
 30  \w     82.00 178.00   1.00   15.00    --  109.50  38.00 -60.00   96
 31  \w     80.00 178.00   1.00   15.00    --  109.50  77.00  30.00   98
 32  \w     39.00 133.00   1.00   15.00    --  109.50 -50.00-120.00   94
 33  \w     36.00  84.00   1.00   15.00    --  109.50-111.00-180.00   48
 34  \w    -16.00  13.00   1.00    2.50    --   22.00  88.00  19.57   29
 35  \w     -8.00  22.00   1.00    2.50    --   26.00  82.00 -13.21   30
 36  \w     -8.00  22.00   1.00    2.50    --   26.00  82.00-170.57   30
 37  \w     24.00 117.00   1.00    5.00    --   54.75  76.00 117.00   93
 38  \w     33.00 124.00   1.00    5.00    --   54.75  57.00 -90.00   91
 39  \w    -16.00  11.00   1.00    2.50    --    0.00 -99.00 -90.00   27
 40  \w    -22.00   4.00   1.00    2.50    --    0.00  77.00 -90.00   26
 41  \w    -18.00  21.00   1.00    2.50    --    0.00 -99.00   0.00   39
 42  \w     13.00  42.00   1.00    2.50    --    0.00 -99.00 -90.00   29
 43  \w    -83.00 -57.00   1.00    5.00    --  -54.75   0.00  60.00   26
 44  \w    -16.00  15.00   1.00    5.00    --  -54.75   0.00  60.00   31
 45  \w     92.00 118.00   1.00    5.00    --   54.75  77.00  30.00   26
 46  \w     44.00  70.00   1.00    5.00    --   54.75-125.00  60.00   26
 47  \w     81.00 107.00   1.00   15.00    --  109.50  77.00  90.00   26
 48  \w     54.00  85.00   1.00   15.00    --  109.50 -50.00   0.00   31
 49  \w     83.00 135.00   1.00   15.00    --  109.50 -77.00   0.00   52
 50  \w     88.00 115.00   1.00   15.00    --  109.50 -50.00   0.00   27
 51  \w     85.00 111.00   1.00   15.00    --  109.50  64.00-150.00   26
 52  \w     51.00  90.00   1.00   15.00    --  109.50 -77.00-150.00   39
 53  \w     81.00 107.00   1.00   15.00    --  109.50  25.00 -90.00   26
 54  \w    144.00 170.00   1.00   15.00    --  109.50  25.00-120.00   26
 55  \w     87.00 130.00   1.00   15.00    --  109.50  64.00  60.00   43
 56  \w    114.00 123.00   1.00   15.00    --  109.50 -25.00 -30.00    9
;
_diffrn_measurement_device 'four-circle diffractometer'
_diffrn_measurement_device_type 'Xcalibur, Eos, Gemini ultra'
_diffrn_measurement_method '\w scans'
_diffrn_orient_matrix_type 'CrysAlisPro convention (1999,Acta A55,543-557)'
_diffrn_orient_matrix_UB_11 0.0726514000
_diffrn_orient_matrix_UB_12 -0.0622534000
_diffrn_orient_matrix_UB_13 0.0443567000
_diffrn_orient_matrix_UB_21 -0.0991889000
_diffrn_orient_matrix_UB_22 -0.0085727000
_diffrn_orient_matrix_UB_23 0.0608081000
_diffrn_orient_matrix_UB_31 -0.0559665000
_diffrn_orient_matrix_UB_32 -0.0654658000
_diffrn_orient_matrix_UB_33 -0.0501301000
_diffrn_radiation_monochromator mirror
_diffrn_radiation_probe x-ray
_diffrn_radiation_type CuK\a
_diffrn_radiation_wavelength 1.54184
_diffrn_reflns_av_R_equivalents 0.0963
_diffrn_reflns_av_unetI/netI 0.0480
_diffrn_reflns_Laue_measured_fraction_full 1.000
_diffrn_reflns_Laue_measured_fraction_max 0.996
_diffrn_reflns_limit_h_max 13
_diffrn_reflns_limit_h_min -13
_diffrn_reflns_limit_k_max 20
_diffrn_reflns_limit_k_min -20
_diffrn_reflns_limit_l_max 20
_diffrn_reflns_limit_l_min -20
_diffrn_reflns_number 43707
_diffrn_reflns_point_group_measured_fraction_full 1.000
_diffrn_reflns_point_group_measured_fraction_max 0.994
_diffrn_reflns_theta_full 67.684
_diffrn_reflns_theta_max 70.749
_diffrn_reflns_theta_min 3.675
_diffrn_source 'fine-focus sealed X-ray tube'
_diffrn_source_type 'Enhance Ultra (Cu) X-ray Source'
_exptl_absorpt_coefficient_mu 15.371
_exptl_absorpt_correction_T_max 0.392
_exptl_absorpt_correction_T_min 0.145
_exptl_absorpt_correction_type analytical
_exptl_absorpt_process_details
;
CrysAlisPro 1.171.40.71a (Rigaku Oxford Diffraction, 2020)
Analytical numeric absorption correction using a multifaceted crystal
			model based on expressions derived by R.C. Clark & J.S. Reid.
(Clark, R. C. & Reid, J. S. (1995). Acta Cryst. A51, 887-897)
Empirical absorption correction using spherical harmonics,
 implemented in SCALE3 ABSPACK scaling algorithm.
;
_exptl_crystal_colour 'dark brown'
_exptl_crystal_density_diffrn 1.521
_exptl_crystal_description block
_exptl_crystal_F_000 1504
_exptl_crystal_recrystallization_method 'Re-crystallisation from solvent: n-heptane'
_exptl_crystal_size_max 0.18
_exptl_crystal_size_mid 0.095
_exptl_crystal_size_min 0.082
_refine_diff_density_max 0.942
_refine_diff_density_min -1.185
_refine_diff_density_rms 0.122
_refine_ls_abs_structure_details
;
 Flack x determined using 2651 quotients [(I+)-(I-)]/[(I+)+(I-)]
 (Parsons, Flack and Wagner, Acta Cryst. B69 (2013) 249-259).
;
_refine_ls_abs_structure_Flack -0.030(5)
_refine_ls_extinction_method none
_refine_ls_goodness_of_fit_ref 1.023
_refine_ls_hydrogen_treatment constr
_refine_ls_matrix_type full
_refine_ls_number_parameters 516
_refine_ls_number_reflns 6302
_refine_ls_number_restraints 115
_refine_ls_restrained_S_all 1.024
_refine_ls_R_factor_all 0.0281
_refine_ls_R_factor_gt 0.0273
_refine_ls_shift/su_max 0.002
_refine_ls_shift/su_mean 0.000
_refine_ls_structure_factor_coef Fsqd
_refine_ls_weighting_details 'w=1/[\s^2^(Fo^2^)+(0.0380P)^2^] where P=(Fo^2^+2Fc^2^)/3'
_refine_ls_weighting_scheme calc
_refine_ls_wR_factor_gt 0.0641
_refine_ls_wR_factor_ref 0.0647
_reflns_Friedel_coverage 0.782
_reflns_Friedel_fraction_full 1.000
_reflns_Friedel_fraction_max 0.991
_reflns_number_gt 6162
_reflns_number_total 6302
_reflns_threshold_expression 'I > 2\s(I)'
_cod_data_source_file d0sc05199c2.cif
_cod_data_source_block C28H52OSi4U
_cod_depositor_comments 'Adding full bibliography for 1560031--1560036.cif.'
_cod_original_cell_volume 3298.14(5)
_cod_database_code 1560036
_shelx_shelxl_version_number 2014/7
_chemical_oxdiff_formula 'C28 H48 O1 Si4 U'
_shelx_space_group_comment
;
The symmetry employed for this shelxl refinement is uniquely defined
by the following loop, which should always be used as a source of
symmetry information in preference to the above space-group names.
They are only intended as comments.
;
_shelx_estimated_absorpt_t_max 0.365
_shelx_estimated_absorpt_t_min 0.168
_reflns_odcompleteness_completeness 99.94
_reflns_odcompleteness_iscentric 1
_reflns_odcompleteness_theta 69.95
_olex2_refinement_description
;
1. Fixed Uiso
 At 1.2 times of:
  All C(H) groups, All C(H,H) groups
 At 1.5 times of:
  All C(H,H,H) groups
2. Restrained distances
 C28-C27 \\sim C26-C27
 with sigma of 0.02
 C25-C26 \\sim C25A-C26A
 with sigma of 0.02
 C25-O1 \\sim C25A-O1
 with sigma of 0.02
 C27-C28 \\sim C27A-C28A
 with sigma of 0.02
 C27-C26 \\sim C27A-C26A
 with sigma of 0.02
 C28-O1 \\sim C28A-O1
 with sigma of 0.02
 C25-C27 \\sim C25A-C27A
 with sigma of 0.04
 C27-O1 \\sim C27A-O1
 with sigma of 0.04
 C28-C26 \\sim C28A-C26A
 with sigma of 0.04
 C26-O1 \\sim C26A-O1
 with sigma of 0.04
3. Uiso/Uaniso restraints and constraints
Uanis(C9) \\sim Ueq: with sigma of 0.02 and sigma for terminal atoms of 0.02
Uanis(C6) \\sim Ueq: with sigma of 0.01 and sigma for terminal atoms of 0.01
Uanis(C3AA) \\sim Ueq, Uanis(C4AA) \\sim Ueq, Uanis(C0AA) \\sim Ueq,
Uanis(C2AA) \\sim Ueq, Uanis(C19) \\sim Ueq, Uanis(C7AA) \\sim Ueq: with sigma
of 0.01 and sigma for terminal atoms of 0.01
Uanis(C9AA) \\sim Ueq, Uanis(C1AA) \\sim Ueq, Uanis(C0BA) \\sim Ueq,
Uanis(C5AA) \\sim Ueq, Uanis(C1BA) \\sim Ueq: with sigma of 0.01 and sigma for
terminal atoms of 0.005
Uanis(C25A) \\sim Ueq, Uanis(C25) \\sim Ueq, Uanis(C26A) \\sim Ueq, Uanis(C26)
\\sim Ueq: with sigma of 0.01 and sigma for terminal atoms of 0.01
4. Others
 Sof(Si3A)=Sof(C8AA)=Sof(H8AA)=Sof(H8AB)=Sof(H8AC)=Sof(C6AA)=Sof(H6AA)=
 Sof(H6AB)=Sof(H6AC)=Sof(C7AA)=Sof(H7AA)=Sof(H7AB)=Sof(H7AC)=1-FVAR(1)
 Sof(Si3)=Sof(C21)=Sof(H21A)=Sof(H21B)=Sof(H21C)=Sof(C19)=Sof(H19A)=Sof(H19B)=
 Sof(H19C)=Sof(C20)=Sof(H20A)=Sof(H20B)=Sof(H20C)=FVAR(1)
 Sof(Si1A)=Sof(C1BA)=Sof(H1BA)=Sof(H1BB)=Sof(H1BC)=Sof(C9AA)=Sof(H9AA)=
 Sof(H9AB)=Sof(H9AC)=Sof(C0BA)=Sof(H0BA)=Sof(H0BB)=Sof(H0BC)=1-FVAR(2)
 Sof(Si1)=Sof(C13)=Sof(H13A)=Sof(H13B)=Sof(H13C)=Sof(C15)=Sof(H15A)=Sof(H15B)=
 Sof(H15C)=Sof(C14)=Sof(H14A)=Sof(H14B)=Sof(H14C)=FVAR(2)
 Sof(C5AA)=Sof(H5AA)=Sof(H5AB)=Sof(H5AC)=Sof(C3AA)=Sof(H3AA)=Sof(H3AB)=
 Sof(H3AC)=Sof(C4AA)=Sof(H4AA)=Sof(H4AB)=Sof(H4AC)=Sof(Si2A)=1-FVAR(3)
 Sof(Si2)=Sof(C23)=Sof(H23A)=Sof(H23B)=Sof(H23C)=Sof(C22)=Sof(H22A)=Sof(H22B)=
 Sof(H22C)=Sof(C24)=Sof(H24A)=Sof(H24B)=Sof(H24C)=FVAR(3)
 Sof(Si4A)=Sof(C1AA)=Sof(H1AA)=Sof(H1AB)=Sof(H1AC)=Sof(C0AA)=Sof(H0AA)=
 Sof(H0AB)=Sof(H0AC)=Sof(C2AA)=Sof(H2AA)=Sof(H2AB)=Sof(H2AC)=1-FVAR(4)
 Sof(Si4)=Sof(C17)=Sof(H17A)=Sof(H17B)=Sof(H17C)=Sof(C16)=Sof(H16A)=Sof(H16B)=
 Sof(H16C)=Sof(C18)=Sof(H18A)=Sof(H18B)=Sof(H18C)=FVAR(4)
 Sof(C25A)=Sof(H25C)=Sof(H25D)=Sof(C26A)=Sof(H26C)=Sof(H26D)=Sof(C27A)=
 Sof(H27C)=Sof(H27D)=Sof(C28A)=Sof(H28C)=Sof(H28D)=1-FVAR(5)
 Sof(C25)=Sof(H25A)=Sof(H25B)=Sof(C27)=Sof(H27A)=Sof(H27B)=Sof(C28)=Sof(H28A)=
 Sof(H28B)=Sof(C26)=Sof(H26A)=Sof(H26B)=FVAR(5)
5.a Secondary CH2 refined with riding coordinates:
 C25(H25A,H25B), C27(H27A,H27B), C28(H28A,H28B), C26(H26A,H26B), C25A(H25C,
 H25D), C26A(H26C,H26D), C27A(H27C,H27D), C28A(H28C,H28D)
5.b Aromatic/amide H refined with riding coordinates:
 C12(H12), C11(H11), C10(H10), C7(H7), C6(H6), C5(H5), C8(H8), C9(H9)
5.c Idealised Me refined as rotating group:
 C17(H17A,H17B,H17C), C16(H16A,H16B,H16C), C18(H18A,H18B,H18C), C23(H23A,H23B,
 H23C), C22(H22A,H22B,H22C), C24(H24A,H24B,H24C), C21(H21A,H21B,H21C), C19(H19A,
 H19B,H19C), C20(H20A,H20B,H20C), C13(H13A,H13B,H13C), C15(H15A,H15B,H15C),
 C14(H14A,H14B,H14C), C5AA(H5AA,H5AB,H5AC), C3AA(H3AA,H3AB,H3AC), C4AA(H4AA,
 H4AB,H4AC), C1AA(H1AA,H1AB,H1AC), C0AA(H0AA,H0AB,H0AC), C2AA(H2AA,H2AB,H2AC),
 C8AA(H8AA,H8AB,H8AC), C6AA(H6AA,H6AB,H6AC), C7AA(H7AA,H7AB,H7AC), C1BA(H1BA,
 H1BB,H1BC), C9AA(H9AA,H9AB,H9AC), C0BA(H0BA,H0BB,H0BC)
;
_olex2_date_sample_data_collection 2020-11-24
_olex2_submission_special_instructions 'No special instructions were received'
_oxdiff_exptl_absorpt_empirical_details
;
Empirical correction (ABSPACK) includes:
- Absorption correction using spherical harmonics
- Frame scaling
;
_oxdiff_exptl_absorpt_empirical_full_max 1.642
_oxdiff_exptl_absorpt_empirical_full_min 0.422

loop_
_space_group_symop_operation_xyz
'x, y, z'
'-x+1/2, -y, z+1/2'
'-x, y+1/2, -z+1/2'
'x+1/2, -y+1/2, -z'

loop_
_atom_site_label
_atom_site_type_symbol
_atom_site_fract_x
_atom_site_fract_y
_atom_site_fract_z
_atom_site_U_iso_or_equiv
_atom_site_adp_type
_atom_site_occupancy
_atom_site_site_symmetry_order
_atom_site_calc_flag
_atom_site_refinement_flags_posn
_atom_site_refinement_flags_adp
_atom_site_refinement_flags_occupancy
_atom_site_disorder_assembly
_atom_site_disorder_group
U1 U 0.54093(2) 0.58476(2) 0.57212(2) 0.01149(8) Uani 1 1 d . . . . .
Si1 Si 0.7323(3) 0.4143(4) 0.6804(5) 0.0151(11) Uani 0.69(2) 1 d . . P A 1
Si2 Si 0.5466(8) 0.3691(2) 0.49247(19) 0.0157(13) Uani 0.659(19) 1 d . . P B 1
Si4 Si 0.4887(3) 0.5459(4) 0.7802(2) 0.0172(9) Uani 0.657(13) 1 d . . P C 1
C17 C 0.5955(12) 0.6303(8) 0.7732(7) 0.029(3) Uani 0.657(13) 1 d . . P C 1
H17A H 0.6141 0.6495 0.8260 0.043 Uiso 0.657(13) 1 calc GR . P C 1
H17B H 0.5604 0.6731 0.7425 0.043 Uiso 0.657(13) 1 calc GR . P C 1
H17C H 0.6675 0.6124 0.7474 0.043 Uiso 0.657(13) 1 calc GR . P C 1
C16 C 0.5274(13) 0.4843(8) 0.8678(6) 0.028(3) Uani 0.657(13) 1 d . . P C 1
H16A H 0.6071 0.4636 0.8617 0.043 Uiso 0.657(13) 1 calc GR . P C 1
H16B H 0.4720 0.4403 0.8722 0.043 Uiso 0.657(13) 1 calc GR . P C 1
H16C H 0.5232 0.5166 0.9154 0.043 Uiso 0.657(13) 1 calc GR . P C 1
C18 C 0.3436(11) 0.5923(8) 0.8023(7) 0.028(3) Uani 0.657(13) 1 d . . P C 1
H18A H 0.3509 0.6260 0.8487 0.042 Uiso 0.657(13) 1 calc GR . P C 1
H18B H 0.2854 0.5511 0.8124 0.042 Uiso 0.657(13) 1 calc GR . P C 1
H18C H 0.3185 0.6241 0.7573 0.042 Uiso 0.657(13) 1 calc GR . P C 1
Si3 Si 0.2687(4) 0.4192(5) 0.6263(3) 0.0170(12) Uani 0.607(18) 1 d . . P D 1
C23 C 0.6759(11) 0.4066(8) 0.4357(6) 0.025(3) Uani 0.659(19) 1 d . . P B 1
H23A H 0.6946 0.3697 0.3934 0.037 Uiso 0.659(19) 1 calc GR . P B 1
H23B H 0.7435 0.4116 0.4709 0.037 Uiso 0.659(19) 1 calc GR . P B 1
H23C H 0.6571 0.4583 0.4133 0.037 Uiso 0.659(19) 1 calc GR . P B 1
C22 C 0.4205(12) 0.3635(8) 0.4219(8) 0.028(3) Uani 0.659(19) 1 d . . P B 1
H22A H 0.3957 0.4169 0.4077 0.042 Uiso 0.659(19) 1 calc GR . P B 1
H22B H 0.3550 0.3356 0.4466 0.042 Uiso 0.659(19) 1 calc GR . P B 1
H22C H 0.4451 0.3352 0.3745 0.042 Uiso 0.659(19) 1 calc GR . P B 1
C24 C 0.5787(15) 0.2639(7) 0.5245(8) 0.023(3) Uani 0.659(19) 1 d . . P B 1
H24A H 0.6029 0.2328 0.4789 0.034 Uiso 0.659(19) 1 calc GR . P B 1
H24B H 0.5079 0.2407 0.5475 0.034 Uiso 0.659(19) 1 calc GR . P B 1
H24C H 0.6417 0.2641 0.5636 0.034 Uiso 0.659(19) 1 calc GR . P B 1
C21 C 0.1755(13) 0.4384(9) 0.5366(8) 0.018(3) Uani 0.607(18) 1 d . . P D 1
H21A H 0.2170 0.4199 0.4897 0.027 Uiso 0.607(18) 1 calc GR . P D 1
H21B H 0.1605 0.4950 0.5319 0.027 Uiso 0.607(18) 1 calc GR . P D 1
H21C H 0.1009 0.4103 0.5416 0.027 Uiso 0.607(18) 1 calc GR . P D 1
C19 C 0.2834(14) 0.3109(8) 0.6391(10) 0.032(4) Uani 0.607(18) 1 d . U P D 1
H19A H 0.2067 0.2883 0.6520 0.047 Uiso 0.607(18) 1 calc GR . P D 1
H19B H 0.3387 0.2999 0.6817 0.047 Uiso 0.607(18) 1 calc GR . P D 1
H19C H 0.3125 0.2875 0.5903 0.047 Uiso 0.607(18) 1 calc GR . P D 1
C20 C 0.1793(12) 0.4539(12) 0.7138(9) 0.036(4) Uani 0.607(18) 1 d . . P D 1
H20A H 0.1792 0.5116 0.7155 0.054 Uiso 0.607(18) 1 calc GR . P D 1
H20B H 0.2139 0.4332 0.7622 0.054 Uiso 0.607(18) 1 calc GR . P D 1
H20C H 0.0985 0.4348 0.7087 0.054 Uiso 0.607(18) 1 calc GR . P D 1
C13 C 0.8423(11) 0.3747(8) 0.6083(8) 0.029(3) Uani 0.69(2) 1 d . . P A 1
H13A H 0.8784 0.4185 0.5797 0.043 Uiso 0.69(2) 1 calc GR . P A 1
H13B H 0.8028 0.3396 0.5711 0.043 Uiso 0.69(2) 1 calc GR . P A 1
H13C H 0.9031 0.3453 0.6365 0.043 Uiso 0.69(2) 1 calc GR . P A 1
C15 C 0.8198(11) 0.4793(7) 0.7487(7) 0.024(3) Uani 0.69(2) 1 d . . P A 1
H15A H 0.8954 0.4544 0.7601 0.036 Uiso 0.69(2) 1 calc GR . P A 1
H15B H 0.7763 0.4868 0.7978 0.036 Uiso 0.69(2) 1 calc GR . P A 1
H15C H 0.8332 0.5305 0.7238 0.036 Uiso 0.69(2) 1 calc GR . P A 1
C14 C 0.6834(16) 0.3282(10) 0.7406(10) 0.029(4) Uani 0.69(2) 1 d . . P A 1
H14A H 0.6278 0.2964 0.7102 0.044 Uiso 0.69(2) 1 calc GR . P A 1
H14B H 0.6452 0.3471 0.7886 0.044 Uiso 0.69(2) 1 calc GR . P A 1
H14C H 0.7515 0.2959 0.7545 0.044 Uiso 0.69(2) 1 calc GR . P A 1
C12 C 0.5665(7) 0.6338(5) 0.4246(5) 0.0278(17) Uani 1 1 d . . . . .
H12 H 0.6206 0.6167 0.3857 0.033 Uiso 1 1 calc R . . . .
C11 C 0.4621(7) 0.5899(4) 0.4254(4) 0.0222(13) Uani 1 1 d . . . . .
H11 H 0.4600 0.5505 0.3858 0.027 Uiso 1 1 calc R . . . .
C2 C 0.5132(7) 0.4347(4) 0.5775(4) 0.0227(15) Uani 1 1 d . . . . .
C3 C 0.4183(7) 0.4626(4) 0.6259(4) 0.0175(14) Uani 1 1 d . . . . .
C10 C 0.3594(7) 0.5913(5) 0.4718(4) 0.0246(16) Uani 1 1 d . . . . .
H10 H 0.3007 0.5566 0.4525 0.030 Uiso 1 1 calc R . . . .
C7 C 0.4710(10) 0.7365(5) 0.5849(5) 0.038(2) Uani 1 1 d . . . . .
H7 H 0.4741 0.7747 0.6256 0.046 Uiso 1 1 calc R . . . .
C25 C 0.8386(11) 0.5946(8) 0.5512(9) 0.023(3) Uani 0.627(19) 1 d D U P E 1
H25A H 0.8343 0.6236 0.5009 0.027 Uiso 0.627(19) 1 calc R . P E 1
H25B H 0.8263 0.5378 0.5407 0.027 Uiso 0.627(19) 1 calc R . P E 1
C6 C 0.5683(10) 0.7400(5) 0.5341(5) 0.039(2) Uani 1 1 d . U . . .
H6 H 0.6201 0.7818 0.5474 0.047 Uiso 1 1 calc R . . . .
C5 C 0.6078(8) 0.6978(6) 0.4694(5) 0.034(2) Uani 1 1 d . . . . .
H5 H 0.6809 0.7169 0.4506 0.041 Uiso 1 1 calc R . . . .
C8 C 0.3718(9) 0.6897(6) 0.5885(5) 0.034(2) Uani 1 1 d . . . . .
H8 H 0.3262 0.6990 0.6342 0.040 Uiso 1 1 calc R . . . .
C4 C 0.5003(6) 0.4904(4) 0.6839(4) 0.0151(14) Uani 1 1 d . . . . .
C9 C 0.3236(7) 0.6316(6) 0.5395(5) 0.0290(19) Uani 1 1 d . U . . .
H9 H 0.2479 0.6155 0.5565 0.035 Uiso 1 1 calc R . . . .
C27 C 0.9287(14) 0.6693(14) 0.6528(13) 0.030(5) Uani 0.627(19) 1 d D . P E 1
H27A H 0.9276 0.6454 0.7058 0.036 Uiso 0.627(19) 1 calc R . P E 1
H27B H 0.9867 0.7126 0.6523 0.036 Uiso 0.627(19) 1 calc R . P E 1
C1 C 0.6008(7) 0.4618(5) 0.6366(4) 0.0227(17) Uani 1 1 d . . . . .
C28 C 0.8094(11) 0.6995(7) 0.6314(8) 0.023(3) Uani 0.627(19) 1 d D . P E 1
H28A H 0.8131 0.7376 0.5874 0.027 Uiso 0.627(19) 1 calc R . P E 1
H28B H 0.7700 0.7245 0.6768 0.027 Uiso 0.627(19) 1 calc R . P E 1
C26 C 0.9593(11) 0.6084(8) 0.5919(8) 0.029(3) Uani 0.627(19) 1 d D U P E 1
H26A H 0.9892 0.5596 0.6164 0.035 Uiso 0.627(19) 1 calc R . P E 1
H26B H 1.0183 0.6287 0.5543 0.035 Uiso 0.627(19) 1 calc R . P E 1
O1 O 0.7493(6) 0.6245(4) 0.6075(5) 0.0447(19) Uani 1 1 d D . . . .
Si3A Si 0.2507(7) 0.4533(9) 0.6441(5) 0.021(2) Uani 0.393(18) 1 d . . P D 2
C5AA C 0.342(2) 0.3689(13) 0.4348(14) 0.021(5) Uani 0.341(19) 1 d . U P B 2
H5AA H 0.2784 0.3581 0.4720 0.032 Uiso 0.341(19) 1 calc GR . P B 2
H5AB H 0.3418 0.3287 0.3934 0.032 Uiso 0.341(19) 1 calc GR . P B 2
H5AC H 0.3303 0.4209 0.4112 0.032 Uiso 0.341(19) 1 calc GR . P B 2
C3AA C 0.600(2) 0.3886(15) 0.4111(15) 0.029(6) Uani 0.341(19) 1 d . U P B 2
H3AA H 0.5838 0.4402 0.3876 0.043 Uiso 0.341(19) 1 calc GR . P B 2
H3AB H 0.5973 0.3480 0.3703 0.043 Uiso 0.341(19) 1 calc GR . P B 2
H3AC H 0.6779 0.3892 0.4353 0.043 Uiso 0.341(19) 1 calc GR . P B 2
C4AA C 0.510(3) 0.2613(14) 0.5225(13) 0.020(5) Uani 0.341(19) 1 d . U P B 2
H4AA H 0.5528 0.2616 0.5726 0.030 Uiso 0.341(19) 1 calc GR . P B 2
H4AB H 0.5560 0.2324 0.4832 0.030 Uiso 0.341(19) 1 calc GR . P B 2
H4AC H 0.4341 0.2355 0.5297 0.030 Uiso 0.341(19) 1 calc GR . P B 2
Si1A Si 0.7283(7) 0.3955(6) 0.6510(9) 0.011(2) Uani 0.31(2) 1 d . . P A 2
Si2A Si 0.4867(15) 0.3667(4) 0.4880(4) 0.013(2) Uani 0.341(19) 1 d . . P B 2
Si4A Si 0.4987(6) 0.5100(8) 0.7914(5) 0.0142(18) Uani 0.343(13) 1 d . . P C 2
C1AA C 0.441(2) 0.6127(14) 0.8089(14) 0.025(5) Uani 0.343(13) 1 d . U P C 2
H1AA H 0.4952 0.6512 0.7861 0.038 Uiso 0.343(13) 1 calc GR . P C 2
H1AB H 0.4340 0.6221 0.8655 0.038 Uiso 0.343(13) 1 calc GR . P C 2
H1AC H 0.3638 0.6182 0.7842 0.038 Uiso 0.343(13) 1 calc GR . P C 2
C0AA C 0.409(2) 0.4360(13) 0.8458(11) 0.020(5) Uani 0.343(13) 1 d . U P C 2
H0AA H 0.3293 0.4356 0.8250 0.029 Uiso 0.343(13) 1 calc GR . P C 2
H0AB H 0.4077 0.4497 0.9017 0.029 Uiso 0.343(13) 1 calc GR . P C 2
H0AC H 0.4445 0.3837 0.8394 0.029 Uiso 0.343(13) 1 calc GR . P C 2
C2AA C 0.643(2) 0.5036(16) 0.8436(13) 0.027(5) Uani 0.343(13) 1 d . U P C 2
H2AA H 0.6745 0.4503 0.8381 0.040 Uiso 0.343(13) 1 calc GR . P C 2
H2AB H 0.6313 0.5155 0.8994 0.040 Uiso 0.343(13) 1 calc GR . P C 2
H2AC H 0.6975 0.5416 0.8208 0.040 Uiso 0.343(13) 1 calc GR . P C 2
C8AA C 0.188(2) 0.5236(19) 0.7202(15) 0.041(7) Uani 0.393(18) 1 d . . P D 2
H8AA H 0.2343 0.5198 0.7687 0.061 Uiso 0.393(18) 1 calc GR . P D 2
H8AB H 0.1066 0.5097 0.7311 0.061 Uiso 0.393(18) 1 calc GR . P D 2
H8AC H 0.1921 0.5776 0.7001 0.061 Uiso 0.393(18) 1 calc GR . P D 2
C6AA C 0.227(2) 0.3524(15) 0.6805(15) 0.036(6) Uani 0.393(18) 1 d . . P D 2
H6AA H 0.2545 0.3145 0.6411 0.054 Uiso 0.393(18) 1 calc GR . P D 2
H6AB H 0.1432 0.3441 0.6903 0.054 Uiso 0.393(18) 1 calc GR . P D 2
H6AC H 0.2708 0.3449 0.7294 0.054 Uiso 0.393(18) 1 calc GR . P D 2
C7AA C 0.147(2) 0.4681(19) 0.5590(14) 0.028(5) Uani 0.393(18) 1 d . U P D 2
H7AA H 0.1566 0.5215 0.5381 0.041 Uiso 0.393(18) 1 calc GR . P D 2
H7AB H 0.0663 0.4608 0.5769 0.041 Uiso 0.393(18) 1 calc GR . P D 2
H7AC H 0.1650 0.4297 0.5177 0.041 Uiso 0.393(18) 1 calc GR . P D 2
C1BA C 0.803(2) 0.3562(13) 0.5612(14) 0.015(6) Uani 0.31(2) 1 d . U P A 2
H1BA H 0.7571 0.3125 0.5395 0.023 Uiso 0.31(2) 1 calc GR . P A 2
H1BB H 0.8816 0.3373 0.5753 0.023 Uiso 0.31(2) 1 calc GR . P A 2
H1BC H 0.8098 0.3981 0.5220 0.023 Uiso 0.31(2) 1 calc GR . P A 2
C9AA C 0.8484(19) 0.4519(14) 0.7038(13) 0.013(5) Uani 0.31(2) 1 d . U P A 2
H9AA H 0.9056 0.4713 0.6654 0.019 Uiso 0.31(2) 1 calc GR . P A 2
H9AB H 0.8878 0.4170 0.7412 0.019 Uiso 0.31(2) 1 calc GR . P A 2
H9AC H 0.8139 0.4966 0.7320 0.019 Uiso 0.31(2) 1 calc GR . P A 2
C0BA C 0.686(3) 0.3093(19) 0.7186(19) 0.013(7) Uani 0.31(2) 1 d . U P A 2
H0BA H 0.6741 0.3289 0.7720 0.019 Uiso 0.31(2) 1 calc GR . P A 2
H0BB H 0.7496 0.2702 0.7186 0.019 Uiso 0.31(2) 1 calc GR . P A 2
H0BC H 0.6139 0.2848 0.6994 0.019 Uiso 0.31(2) 1 calc GR . P A 2
C25A C 0.861(2) 0.614(2) 0.579(2) 0.053(10) Uani 0.373(19) 1 d D U P E 2
H25C H 0.8667 0.6341 0.5245 0.064 Uiso 0.373(19) 1 calc R . P E 2
H25D H 0.8819 0.5575 0.5788 0.064 Uiso 0.373(19) 1 calc R . P E 2
C26A C 0.946(2) 0.660(2) 0.6330(19) 0.027(9) Uani 0.373(19) 1 d D U P E 2
H26C H 0.9874 0.6246 0.6697 0.033 Uiso 0.373(19) 1 calc R . P E 2
H26D H 1.0050 0.6899 0.6019 0.033 Uiso 0.373(19) 1 calc R . P E 2
C27A C 0.865(2) 0.7154(16) 0.6764(17) 0.044(8) Uani 0.373(19) 1 d D . P E 2
H27C H 0.8998 0.7301 0.7277 0.053 Uiso 0.373(19) 1 calc R . P E 2
H27D H 0.8528 0.7641 0.6455 0.053 Uiso 0.373(19) 1 calc R . P E 2
C28A C 0.7513(18) 0.6735(15) 0.6883(13) 0.040(8) Uani 0.373(19) 1 d D . P E 2
H28C H 0.6845 0.7105 0.6924 0.048 Uiso 0.373(19) 1 calc R . P E 2
H28D H 0.7530 0.6386 0.7349 0.048 Uiso 0.373(19) 1 calc R . P E 2

loop_
_atom_site_aniso_label
_atom_site_aniso_U_11
_atom_site_aniso_U_22
_atom_site_aniso_U_33
_atom_site_aniso_U_23
_atom_site_aniso_U_13
_atom_site_aniso_U_12
U1 0.01184(11) 0.01083(11) 0.01181(10) 0.00148(8) 0.00015(8) 0.00096(8)
Si1 0.0166(15) 0.0145(19) 0.014(2) 0.0022(19) -0.0019(15) 0.0033(14)
Si2 0.018(4) 0.0157(16) 0.0136(15) -0.0041(10) 0.0000(16) 0.0033(16)
Si4 0.0276(19) 0.013(2) 0.0111(15) -0.0014(15) 0.0044(12) 0.0017(16)
C17 0.038(7) 0.027(7) 0.021(5) -0.003(5) -0.003(5) 0.003(5)
C16 0.041(8) 0.032(7) 0.012(5) 0.001(4) -0.001(5) -0.001(6)
C18 0.029(6) 0.026(7) 0.028(6) 0.003(5) 0.018(5) 0.012(5)
Si3 0.0135(17) 0.017(3) 0.0206(19) 0.000(2) 0.0037(14) 0.0002(18)
C23 0.032(7) 0.026(7) 0.016(5) -0.001(5) 0.008(5) 0.008(5)
C22 0.030(8) 0.028(7) 0.026(6) -0.015(5) -0.016(6) 0.008(5)
C24 0.023(7) 0.016(6) 0.030(6) -0.007(5) 0.003(6) 0.004(5)
C21 0.017(6) 0.021(7) 0.017(6) -0.006(5) 0.000(5) 0.002(5)
C19 0.033(7) 0.013(6) 0.048(7) 0.012(6) -0.001(6) -0.009(5)
C20 0.013(6) 0.066(13) 0.029(7) -0.020(7) 0.008(6) -0.007(6)
C13 0.021(6) 0.034(7) 0.031(7) 0.000(5) 0.001(5) 0.003(5)
C15 0.021(6) 0.027(6) 0.024(6) 0.005(5) -0.008(5) 0.001(5)
C14 0.040(9) 0.024(8) 0.024(7) -0.005(6) -0.003(6) -0.003(6)
C12 0.023(4) 0.039(5) 0.021(3) 0.011(3) 0.002(3) 0.006(3)
C11 0.032(4) 0.019(3) 0.015(3) -0.001(3) -0.002(3) 0.006(3)
C2 0.042(4) 0.013(3) 0.013(3) 0.001(2) 0.002(3) 0.005(3)
C3 0.020(3) 0.018(4) 0.014(3) 0.005(3) -0.002(3) -0.002(3)
C10 0.022(4) 0.030(4) 0.022(3) 0.010(3) -0.010(3) -0.007(3)
C7 0.071(6) 0.017(4) 0.027(4) -0.003(3) -0.013(5) 0.005(4)
C25 0.014(5) 0.019(6) 0.035(7) 0.010(5) -0.003(5) -0.004(5)
C6 0.063(6) 0.015(4) 0.040(4) 0.013(3) -0.024(4) -0.015(4)
C5 0.028(5) 0.040(5) 0.034(4) 0.016(4) -0.009(4) -0.012(4)
C8 0.043(5) 0.034(5) 0.024(4) -0.001(3) 0.002(4) 0.024(4)
C4 0.014(3) 0.016(4) 0.015(3) -0.001(3) 0.000(3) -0.003(3)
C9 0.014(4) 0.044(5) 0.029(4) 0.020(4) 0.002(3) 0.006(3)
C27 0.009(7) 0.056(14) 0.024(10) 0.008(8) 0.006(7) -0.005(7)
C1 0.021(4) 0.033(4) 0.014(3) 0.016(3) 0.006(3) 0.013(3)
C28 0.022(7) 0.015(6) 0.032(7) 0.003(5) -0.006(6) -0.013(5)
C26 0.008(5) 0.030(7) 0.048(7) 0.013(6) -0.002(5) -0.007(4)
O1 0.027(3) 0.023(4) 0.084(5) -0.012(3) -0.026(4) 0.001(3)
Si3A 0.012(3) 0.035(6) 0.015(3) 0.009(4) -0.002(2) -0.005(3)
C5AA 0.021(8) 0.020(7) 0.024(7) -0.003(6) -0.002(6) -0.006(5)
C3AA 0.034(12) 0.024(10) 0.029(10) 0.000(8) -0.001(9) 0.001(8)
C4AA 0.027(11) 0.012(9) 0.020(9) 0.002(7) -0.006(8) -0.004(8)
Si1A 0.014(3) 0.011(4) 0.007(5) -0.002(3) 0.001(3) 0.000(2)
Si2A 0.015(7) 0.012(3) 0.013(3) -0.0024(19) 0.003(3) -0.001(3)
Si4A 0.016(3) 0.011(5) 0.016(3) -0.001(3) 0.002(2) 0.000(3)
C1AA 0.026(8) 0.023(7) 0.028(7) 0.000(5) 0.003(6) 0.000(6)
C0AA 0.022(9) 0.023(10) 0.014(7) 0.009(6) 0.000(7) -0.001(7)
C2AA 0.022(10) 0.036(11) 0.022(9) 0.000(8) -0.005(8) 0.000(8)
C8AA 0.022(12) 0.07(2) 0.032(11) 0.002(12) 0.015(10) 0.016(12)
C6AA 0.029(12) 0.033(14) 0.046(13) 0.000(11) -0.005(11) -0.017(10)
C7AA 0.021(9) 0.039(11) 0.023(9) 0.000(8) 0.012(8) -0.002(8)
C1BA 0.014(7) 0.016(7) 0.016(8) -0.003(6) 0.000(6) 0.005(5)
C9AA 0.013(7) 0.014(7) 0.011(7) -0.002(6) -0.001(5) 0.002(5)
C0BA 0.019(9) 0.007(9) 0.012(9) 0.004(6) 0.000(6) 0.001(6)
C25A 0.046(15) 0.058(15) 0.056(14) 0.010(11) -0.022(11) -0.024(11)
C26A 0.026(13) 0.030(12) 0.025(14) 0.010(10) 0.005(10) -0.006(9)
C27A 0.030(15) 0.045(17) 0.057(17) 0.011(14) -0.014(14) -0.028(14)
C28A 0.021(12) 0.044(17) 0.055(16) 0.013(12) -0.026(12) -0.003(11)

loop_
_atom_type_symbol
_atom_type_description
_atom_type_scat_dispersion_real
_atom_type_scat_dispersion_imag
_atom_type_scat_source
C C 0.0181 0.0091 'International Tables Vol C Tables 4.2.6.8 and 6.1.1.4'
H H 0.0000 0.0000 'International Tables Vol C Tables 4.2.6.8 and 6.1.1.4'
O O 0.0492 0.0322 'International Tables Vol C Tables 4.2.6.8 and 6.1.1.4'
Si Si 0.2541 0.3302 'International Tables Vol C Tables 4.2.6.8 and 6.1.1.4'
U U -4.3638 13.4090 'International Tables Vol C Tables 4.2.6.8 and 6.1.1.4'

loop_
_exptl_crystal_face_index_h
_exptl_crystal_face_index_k
_exptl_crystal_face_index_l
_exptl_crystal_face_perp_dist
0 -8 -8 0.0411
0 8 8 0.0411
7 2 -3 0.0835
-7 -2 3 0.0835
3 -8 7 0.0475
-3 8 -7 0.0475

loop_
_geom_angle_atom_site_label_1
_geom_angle_atom_site_label_2
_geom_angle_atom_site_label_3
_geom_angle
_geom_angle_site_symmetry_1
_geom_angle_site_symmetry_3
_geom_angle_publ_flag
C12 U1 C3 128.7(3) . . ?
C12 U1 C10 58.1(2) . . ?
C12 U1 C7 79.1(3) . . ?
C12 U1 C5 30.4(3) . . ?
C11 U1 C12 30.6(2) . . ?
C11 U1 C3 99.9(2) . . ?
C11 U1 C10 30.6(2) . . ?
C11 U1 C7 86.8(2) . . ?
C11 U1 C5 57.6(3) . . ?
C11 U1 C9 58.6(3) . . ?
C2 U1 C12 110.9(3) . . ?
C2 U1 C11 91.4(2) . . ?
C2 U1 C3 31.9(2) . . ?
C2 U1 C10 88.2(3) . . ?
C2 U1 C7 154.9(3) . . ?
C2 U1 C5 139.6(3) . . ?
C2 U1 C8 125.2(3) . . ?
C2 U1 C9 100.9(3) . . ?
C3 U1 C10 81.2(2) . . ?
C3 U1 C7 124.0(3) . . ?
C3 U1 C5 157.3(2) . . ?
C10 U1 C7 77.6(3) . . ?
C10 U1 C5 77.1(3) . . ?
C7 U1 C5 57.3(3) . . ?
C8 U1 C12 88.2(3) . . ?
C8 U1 C11 80.2(2) . . ?
C8 U1 C3 96.1(3) . . ?
C8 U1 C10 58.5(3) . . ?
C8 U1 C7 30.0(3) . . ?
C8 U1 C5 78.2(3) . . ?
C8 U1 C9 30.7(3) . . ?
C4 U1 C12 158.1(3) . . ?
C4 U1 C11 131.8(2) . . ?
C4 U1 C2 47.4(2) . . ?
C4 U1 C3 32.0(2) . . ?
C4 U1 C10 111.3(2) . . ?
C4 U1 C7 119.2(3) . . ?
C4 U1 C5 170.6(3) . . ?
C4 U1 C8 102.4(3) . . ?
C4 U1 C9 100.1(2) . . ?
C4 U1 O1 99.3(3) . . ?
C9 U1 C12 79.1(2) . . ?
C9 U1 C3 79.4(3) . . ?
C9 U1 C10 30.4(3) . . ?
C9 U1 C7 57.2(3) . . ?
C9 U1 C5 85.2(3) . . ?
C1 U1 C12 131.1(3) . . ?
C1 U1 C11 122.9(3) . . ?
C1 U1 C2 34.4(3) . . ?
C1 U1 C3 47.9(3) . . ?
C1 U1 C10 122.2(3) . . ?
C1 U1 C7 148.8(3) . . ?
C1 U1 C5 144.5(3) . . ?
C1 U1 C8 136.9(3) . . ?
C1 U1 C4 34.6(2) . . ?
C1 U1 C9 127.3(3) . . ?
C1 U1 O1 82.0(3) . . ?
O1 U1 C12 92.2(3) . . ?
O1 U1 C11 122.0(3) . . ?
O1 U1 C2 111.7(2) . . ?
O1 U1 C3 128.0(2) . . ?
O1 U1 C10 149.3(3) . . ?
O1 U1 C7 90.2(3) . . ?
O1 U1 C5 72.6(3) . . ?
O1 U1 C8 118.6(3) . . ?
O1 U1 C9 147.2(3) . . ?
C13 Si1 C15 105.0(6) . . ?
C14 Si1 C13 106.1(8) . . ?
C14 Si1 C15 106.1(7) . . ?
C1 Si1 C13 115.5(6) . . ?
C1 Si1 C15 114.8(6) . . ?
C1 Si1 C14 108.6(7) . . ?
C23 Si2 C22 106.8(6) . . ?
C23 Si2 C24 108.4(6) . . ?
C22 Si2 C24 106.5(6) . . ?
C2 Si2 C23 111.0(5) . . ?
C2 Si2 C22 111.8(6) . . ?
C2 Si2 C24 112.1(5) . . ?
C17 Si4 C4 106.1(5) . . ?
C16 Si4 C17 108.9(6) . . ?
C16 Si4 C4 113.3(6) . . ?
C18 Si4 C17 105.3(7) . . ?
C18 Si4 C16 106.4(6) . . ?
C18 Si4 C4 116.4(5) . . ?
Si4 C17 H17A 109.5 . . ?
Si4 C17 H17B 109.5 . . ?
Si4 C17 H17C 109.5 . . ?
H17A C17 H17B 109.5 . . ?
H17A C17 H17C 109.5 . . ?
H17B C17 H17C 109.5 . . ?
Si4 C16 H16A 109.5 . . ?
Si4 C16 H16B 109.5 . . ?
Si4 C16 H16C 109.5 . . ?
H16A C16 H16B 109.5 . . ?
H16A C16 H16C 109.5 . . ?
H16B C16 H16C 109.5 . . ?
Si4 C18 H18A 109.5 . . ?
Si4 C18 H18B 109.5 . . ?
Si4 C18 H18C 109.5 . . ?
H18A C18 H18B 109.5 . . ?
H18A C18 H18C 109.5 . . ?
H18B C18 H18C 109.5 . . ?
C21 Si3 C20 106.2(7) . . ?
C19 Si3 C21 108.4(7) . . ?
C19 Si3 C20 105.3(8) . . ?
C3 Si3 C21 116.4(5) . . ?
C3 Si3 C19 108.1(6) . . ?
C3 Si3 C20 111.9(6) . . ?
Si2 C23 H23A 109.5 . . ?
Si2 C23 H23B 109.5 . . ?
Si2 C23 H23C 109.5 . . ?
H23A C23 H23B 109.5 . . ?
H23A C23 H23C 109.5 . . ?
H23B C23 H23C 109.5 . . ?
Si2 C22 H22A 109.5 . . ?
Si2 C22 H22B 109.5 . . ?
Si2 C22 H22C 109.5 . . ?
H22A C22 H22B 109.5 . . ?
H22A C22 H22C 109.5 . . ?
H22B C22 H22C 109.5 . . ?
Si2 C24 H24A 109.5 . . ?
Si2 C24 H24B 109.5 . . ?
Si2 C24 H24C 109.5 . . ?
H24A C24 H24B 109.5 . . ?
H24A C24 H24C 109.5 . . ?
H24B C24 H24C 109.5 . . ?
Si3 C21 H21A 109.5 . . ?
Si3 C21 H21B 109.5 . . ?
Si3 C21 H21C 109.5 . . ?
H21A C21 H21B 109.5 . . ?
H21A C21 H21C 109.5 . . ?
H21B C21 H21C 109.5 . . ?
Si3 C19 H19A 109.5 . . ?
Si3 C19 H19B 109.5 . . ?
Si3 C19 H19C 109.5 . . ?
H19A C19 H19B 109.5 . . ?
H19A C19 H19C 109.5 . . ?
H19B C19 H19C 109.5 . . ?
Si3 C20 H20A 109.5 . . ?
Si3 C20 H20B 109.5 . . ?
Si3 C20 H20C 109.5 . . ?
H20A C20 H20B 109.5 . . ?
H20A C20 H20C 109.5 . . ?
H20B C20 H20C 109.5 . . ?
Si1 C13 H13A 109.5 . . ?
Si1 C13 H13B 109.5 . . ?
Si1 C13 H13C 109.5 . . ?
H13A C13 H13B 109.5 . . ?
H13A C13 H13C 109.5 . . ?
H13B C13 H13C 109.5 . . ?
Si1 C15 H15A 109.5 . . ?
Si1 C15 H15B 109.5 . . ?
Si1 C15 H15C 109.5 . . ?
H15A C15 H15B 109.5 . . ?
H15A C15 H15C 109.5 . . ?
H15B C15 H15C 109.5 . . ?
Si1 C14 H14A 109.5 . . ?
Si1 C14 H14B 109.5 . . ?
Si1 C14 H14C 109.5 . . ?
H14A C14 H14B 109.5 . . ?
H14A C14 H14C 109.5 . . ?
H14B C14 H14C 109.5 . . ?
U1 C12 H12 129.3 . . ?
C11 C12 U1 74.5(4) . . ?
C11 C12 H12 113.3 . . ?
C11 C12 C5 133.4(8) . . ?
C5 C12 U1 76.5(5) . . ?
C5 C12 H12 113.3 . . ?
U1 C11 H11 130.7 . . ?
C12 C11 U1 74.9(4) . . ?
C12 C11 H11 112.8 . . ?
C12 C11 C10 134.4(7) . . ?
C10 C11 U1 75.8(4) . . ?
C10 C11 H11 112.8 . . ?
Si2 C2 U1 122.6(4) . . ?
C3 C2 U1 77.7(4) . . ?
C3 C2 Si2 142.5(7) . . ?
C3 C2 C1 90.9(6) . . ?
C3 C2 Si2A 122.0(8) . . ?
C1 C2 U1 68.6(4) . . ?
C1 C2 Si2 124.8(7) . . ?
C1 C2 Si2A 145.1(8) . . ?
Si2A C2 U1 125.6(4) . . ?
Si3 C3 U1 142.4(4) . . ?
C2 C3 U1 70.4(4) . . ?
C2 C3 Si3 124.2(6) . . ?
C2 C3 Si3A 143.5(8) . . ?
C4 C3 U1 68.8(4) . . ?
C4 C3 Si3 136.4(6) . . ?
C4 C3 C2 90.7(6) . . ?
C4 C3 Si3A 123.9(6) . . ?
Si3A C3 U1 129.4(5) . . ?
U1 C10 H10 137.5 . . ?
C11 C10 U1 73.6(4) . . ?
C11 C10 H10 112.4 . . ?
C9 C10 U1 73.8(4) . . ?
C9 C10 C11 135.2(8) . . ?
C9 C10 H10 112.4 . . ?
U1 C7 H7 134.2 . . ?
C6 C7 U1 76.0(5) . . ?
C6 C7 H7 113.0 . . ?
C8 C7 U1 72.4(5) . . ?
C8 C7 H7 113.0 . . ?
C8 C7 C6 134.1(8) . . ?
H25A C25 H25B 108.8 . . ?
C26 C25 H25A 110.6 . . ?
C26 C25 H25B 110.6 . . ?
O1 C25 H25A 110.6 . . ?
O1 C25 H25B 110.6 . . ?
O1 C25 C26 105.5(12) . . ?
U1 C6 H6 137.3 . . ?
C7 C6 U1 73.9(5) . . ?
C7 C6 H6 112.0 . . ?
C5 C6 U1 74.2(5) . . ?
C5 C6 C7 136.1(9) . . ?
C5 C6 H6 112.0 . . ?
U1 C5 H5 134.9 . . ?
C12 C5 U1 73.1(5) . . ?
C12 C5 H5 112.0 . . ?
C6 C5 U1 76.2(5) . . ?
C6 C5 C12 136.0(9) . . ?
C6 C5 H5 112.0 . . ?
U1 C8 H8 126.7 . . ?
C7 C8 U1 77.6(5) . . ?
C7 C8 H8 112.9 . . ?
C7 C8 C9 134.2(8) . . ?
C9 C8 U1 75.4(5) . . ?
C9 C8 H8 112.9 . . ?
Si4 C4 U1 110.5(4) . . ?
C3 C4 U1 79.1(4) . . ?
C3 C4 Si4 135.3(6) . . ?
C3 C4 C1 91.3(6) . . ?
C3 C4 Si4A 136.6(6) . . ?
C1 C4 U1 70.0(4) . . ?
C1 C4 Si4 133.4(6) . . ?
C1 C4 Si4A 126.9(6) . . ?
Si4A C4 U1 129.0(5) . . ?
U1 C9 H9 134.2 . . ?
C10 C9 U1 75.8(5) . . ?
C10 C9 C8 135.8(8) . . ?
C10 C9 H9 112.1 . . ?
C8 C9 U1 73.8(5) . . ?
C8 C9 H9 112.1 . . ?
H27A C27 H27B 108.7 . . ?
C28 C27 H27A 110.5 . . ?
C28 C27 H27B 110.5 . . ?
C28 C27 C26 106.1(14) . . ?
C26 C27 H27A 110.5 . . ?
C26 C27 H27B 110.5 . . ?
Si1 C1 U1 140.6(5) . . ?
C2 C1 U1 77.0(4) . . ?
C2 C1 Si1 132.7(7) . . ?
C2 C1 Si1A 115.3(8) . . ?
C4 C1 U1 75.5(4) . . ?
C4 C1 Si1 123.2(6) . . ?
C4 C1 C2 87.1(6) . . ?
C4 C1 Si1A 137.1(7) . . ?
Si1A C1 U1 142.5(5) . . ?
C27 C28 H28A 111.6 . . ?
C27 C28 H28B 111.6 . . ?
C27 C28 O1 100.9(11) . . ?
H28A C28 H28B 109.4 . . ?
O1 C28 H28A 111.6 . . ?
O1 C28 H28B 111.6 . . ?
C25 C26 H26A 111.4 . . ?
C25 C26 H26B 111.4 . . ?
C27 C26 C25 101.8(12) . . ?
C27 C26 H26A 111.4 . . ?
C27 C26 H26B 111.4 . . ?
H26A C26 H26B 109.3 . . ?
C25 O1 U1 113.4(7) . . ?
C25 O1 C28 98.8(9) . . ?
C28 O1 U1 135.7(6) . . ?
C25A O1 U1 138.5(15) . . ?
C25A O1 C28A 110.8(17) . . ?
C28A O1 U1 110.7(8) . . ?
C8AA Si3A C3 115.2(11) . . ?
C6AA Si3A C3 105.9(11) . . ?
C6AA Si3A C8AA 107.4(13) . . ?
C6AA Si3A C7AA 106.9(12) . . ?
C7AA Si3A C3 118.9(8) . . ?
C7AA Si3A C8AA 101.9(13) . . ?
H5AA C5AA H5AB 109.5 . . ?
H5AA C5AA H5AC 109.5 . . ?
H5AB C5AA H5AC 109.5 . . ?
Si2A C5AA H5AA 109.5 . . ?
Si2A C5AA H5AB 109.5 . . ?
Si2A C5AA H5AC 109.5 . . ?
H3AA C3AA H3AB 109.5 . . ?
H3AA C3AA H3AC 109.5 . . ?
H3AB C3AA H3AC 109.5 . . ?
Si2A C3AA H3AA 109.5 . . ?
Si2A C3AA H3AB 109.5 . . ?
Si2A C3AA H3AC 109.5 . . ?
H4AA C4AA H4AB 109.5 . . ?
H4AA C4AA H4AC 109.5 . . ?
H4AB C4AA H4AC 109.5 . . ?
Si2A C4AA H4AA 109.5 . . ?
Si2A C4AA H4AB 109.5 . . ?
Si2A C4AA H4AC 109.5 . . ?
C1 Si1A C1BA 117.7(9) . . ?
C1 Si1A C9AA 108.8(10) . . ?
C1 Si1A C0BA 110.3(11) . . ?
C1BA Si1A C9AA 103.8(11) . . ?
C1BA Si1A C0BA 109.3(13) . . ?
C9AA Si1A C0BA 106.3(13) . . ?
C5AA Si2A C2 120.3(9) . . ?
C5AA Si2A C4AA 106.9(12) . . ?
C3AA Si2A C2 108.9(10) . . ?
C3AA Si2A C5AA 105.3(12) . . ?
C3AA Si2A C4AA 107.8(13) . . ?
C4AA Si2A C2 107.2(8) . . ?
C4 Si4A C1AA 108.9(10) . . ?
C4 Si4A C0AA 112.0(8) . . ?
C4 Si4A C2AA 116.7(8) . . ?
C0AA Si4A C1AA 110.8(11) . . ?
C0AA Si4A C2AA 101.7(12) . . ?
C2AA Si4A C1AA 106.6(12) . . ?
Si4A C1AA H1AA 109.5 . . ?
Si4A C1AA H1AB 109.5 . . ?
Si4A C1AA H1AC 109.5 . . ?
H1AA C1AA H1AB 109.5 . . ?
H1AA C1AA H1AC 109.5 . . ?
H1AB C1AA H1AC 109.5 . . ?
Si4A C0AA H0AA 109.5 . . ?
Si4A C0AA H0AB 109.5 . . ?
Si4A C0AA H0AC 109.5 . . ?
H0AA C0AA H0AB 109.5 . . ?
H0AA C0AA H0AC 109.5 . . ?
H0AB C0AA H0AC 109.5 . . ?
Si4A C2AA H2AA 109.5 . . ?
Si4A C2AA H2AB 109.5 . . ?
Si4A C2AA H2AC 109.5 . . ?
H2AA C2AA H2AB 109.5 . . ?
H2AA C2AA H2AC 109.5 . . ?
H2AB C2AA H2AC 109.5 . . ?
Si3A C8AA H8AA 109.5 . . ?
Si3A C8AA H8AB 109.5 . . ?
Si3A C8AA H8AC 109.5 . . ?
H8AA C8AA H8AB 109.5 . . ?
H8AA C8AA H8AC 109.5 . . ?
H8AB C8AA H8AC 109.5 . . ?
Si3A C6AA H6AA 109.5 . . ?
Si3A C6AA H6AB 109.5 . . ?
Si3A C6AA H6AC 109.5 . . ?
H6AA C6AA H6AB 109.5 . . ?
H6AA C6AA H6AC 109.5 . . ?
H6AB C6AA H6AC 109.5 . . ?
Si3A C7AA H7AA 109.5 . . ?
Si3A C7AA H7AB 109.5 . . ?
Si3A C7AA H7AC 109.5 . . ?
H7AA C7AA H7AB 109.5 . . ?
H7AA C7AA H7AC 109.5 . . ?
H7AB C7AA H7AC 109.5 . . ?
Si1A C1BA H1BA 109.5 . . ?
Si1A C1BA H1BB 109.5 . . ?
Si1A C1BA H1BC 109.5 . . ?
H1BA C1BA H1BB 109.5 . . ?
H1BA C1BA H1BC 109.5 . . ?
H1BB C1BA H1BC 109.5 . . ?
Si1A C9AA H9AA 109.5 . . ?
Si1A C9AA H9AB 109.5 . . ?
Si1A C9AA H9AC 109.5 . . ?
H9AA C9AA H9AB 109.5 . . ?
H9AA C9AA H9AC 109.5 . . ?
H9AB C9AA H9AC 109.5 . . ?
Si1A C0BA H0BA 109.5 . . ?
Si1A C0BA H0BB 109.5 . . ?
Si1A C0BA H0BC 109.5 . . ?
H0BA C0BA H0BB 109.5 . . ?
H0BA C0BA H0BC 109.5 . . ?
H0BB C0BA H0BC 109.5 . . ?
O1 C25A H25C 110.2 . . ?
O1 C25A H25D 110.2 . . ?
O1 C25A C26A 108(2) . . ?
H25C C25A H25D 108.5 . . ?
C26A C25A H25C 110.2 . . ?
C26A C25A H25D 110.2 . . ?
C25A C26A H26C 111.2 . . ?
C25A C26A H26D 111.2 . . ?
H26C C26A H26D 109.1 . . ?
C27A C26A C25A 103(2) . . ?
C27A C26A H26C 111.2 . . ?
C27A C26A H26D 111.2 . . ?
C26A C27A H27C 110.2 . . ?
C26A C27A H27D 110.2 . . ?
H27C C27A H27D 108.5 . . ?
C28A C27A C26A 108(2) . . ?
C28A C27A H27C 110.2 . . ?
C28A C27A H27D 110.2 . . ?
O1 C28A H28C 112.1 . . ?
O1 C28A H28D 112.1 . . ?
C27A C28A O1 98.2(16) . . ?
C27A C28A H28C 112.1 . . ?
C27A C28A H28D 112.1 . . ?
H28C C28A H28D 109.8 . . ?

loop_
_geom_bond_atom_site_label_1
_geom_bond_atom_site_label_2
_geom_bond_distance
_geom_bond_site_symmetry_2
_geom_bond_publ_flag
U1 C12 2.664(8) . ?
U1 C11 2.658(7) . ?
U1 C2 2.569(7) . ?
U1 C3 2.665(7) . ?
U1 C10 2.686(7) . ?
U1 C7 2.707(8) . ?
U1 C5 2.708(9) . ?
U1 C8 2.641(8) . ?
U1 C4 2.530(7) . ?
U1 C9 2.661(8) . ?
U1 C1 2.456(8) . ?
U1 O1 2.542(7) . ?
Si1 C13 1.880(14) . ?
Si1 C15 1.889(14) . ?
Si1 C14 1.871(16) . ?
Si1 C1 1.859(8) . ?
Si2 C23 1.874(14) . ?
Si2 C22 1.877(14) . ?
Si2 C24 1.903(13) . ?
Si2 C2 1.867(8) . ?
Si4 C17 1.885(15) . ?
Si4 C16 1.875(14) . ?
Si4 C18 1.871(12) . ?
Si4 C4 1.897(8) . ?
C17 H17A 0.9800 . ?
C17 H17B 0.9800 . ?
C17 H17C 0.9800 . ?
C16 H16A 0.9800 . ?
C16 H16B 0.9800 . ?
C16 H16C 0.9800 . ?
C18 H18A 0.9800 . ?
C18 H18B 0.9800 . ?
C18 H18C 0.9800 . ?
Si3 C21 1.890(13) . ?
Si3 C19 1.859(16) . ?
Si3 C20 1.898(16) . ?
Si3 C3 1.857(9) . ?
C23 H23A 0.9800 . ?
C23 H23B 0.9800 . ?
C23 H23C 0.9800 . ?
C22 H22A 0.9800 . ?
C22 H22B 0.9800 . ?
C22 H22C 0.9800 . ?
C24 H24A 0.9800 . ?
C24 H24B 0.9800 . ?
C24 H24C 0.9800 . ?
C21 H21A 0.9800 . ?
C21 H21B 0.9800 . ?
C21 H21C 0.9800 . ?
C19 H19A 0.9800 . ?
C19 H19B 0.9800 . ?
C19 H19C 0.9800 . ?
C20 H20A 0.9800 . ?
C20 H20B 0.9800 . ?
C20 H20C 0.9800 . ?
C13 H13A 0.9800 . ?
C13 H13B 0.9800 . ?
C13 H13C 0.9800 . ?
C15 H15A 0.9800 . ?
C15 H15B 0.9800 . ?
C15 H15C 0.9800 . ?
C14 H14A 0.9800 . ?
C14 H14B 0.9800 . ?
C14 H14C 0.9800 . ?
C12 H12 0.9500 . ?
C12 C11 1.404(11) . ?
C12 C5 1.410(14) . ?
C11 H11 0.9500 . ?
C11 C10 1.413(11) . ?
C2 C3 1.440(11) . ?
C2 C1 1.490(12) . ?
C2 Si2A 1.937(11) . ?
C3 C4 1.440(10) . ?
C3 Si3A 1.942(11) . ?
C10 H10 0.9500 . ?
C10 C9 1.403(13) . ?
C7 H7 0.9500 . ?
C7 C6 1.409(16) . ?
C7 C8 1.384(15) . ?
C25 H25A 0.9900 . ?
C25 H25B 0.9900 . ?
C25 C26 1.558(19) . ?
C25 O1 1.488(14) . ?
C6 H6 0.9500 . ?
C6 C5 1.389(15) . ?
C5 H5 0.9500 . ?
C8 H8 0.9500 . ?
C8 C9 1.405(14) . ?
C4 C1 1.483(10) . ?
C4 Si4A 1.863(10) . ?
C9 H9 0.9500 . ?
C27 H27A 0.9900 . ?
C27 H27B 0.9900 . ?
C27 C28 1.499(17) . ?
C27 C26 1.505(19) . ?
C1 Si1A 1.855(11) . ?
C28 H28A 0.9900 . ?
C28 H28B 0.9900 . ?
C28 O1 1.502(12) . ?
C26 H26A 0.9900 . ?
C26 H26B 0.9900 . ?
O1 C25A 1.38(2) . ?
O1 C28A 1.61(2) . ?
Si3A C8AA 1.90(3) . ?
Si3A C6AA 1.84(3) . ?
Si3A C7AA 1.89(2) . ?
C5AA H5AA 0.9800 . ?
C5AA H5AB 0.9800 . ?
C5AA H5AC 0.9800 . ?
C5AA Si2A 1.88(3) . ?
C3AA H3AA 0.9800 . ?
C3AA H3AB 0.9800 . ?
C3AA H3AC 0.9800 . ?
C3AA Si2A 1.88(3) . ?
C4AA H4AA 0.9800 . ?
C4AA H4AB 0.9800 . ?
C4AA H4AC 0.9800 . ?
C4AA Si2A 1.90(2) . ?
Si1A C1BA 1.87(3) . ?
Si1A C9AA 1.90(3) . ?
Si1A C0BA 1.92(3) . ?
Si4A C1AA 1.89(3) . ?
Si4A C0AA 1.86(2) . ?
Si4A C2AA 1.87(2) . ?
C1AA H1AA 0.9800 . ?
C1AA H1AB 0.9800 . ?
C1AA H1AC 0.9800 . ?
C0AA H0AA 0.9800 . ?
C0AA H0AB 0.9800 . ?
C0AA H0AC 0.9800 . ?
C2AA H2AA 0.9800 . ?
C2AA H2AB 0.9800 . ?
C2AA H2AC 0.9800 . ?
C8AA H8AA 0.9800 . ?
C8AA H8AB 0.9800 . ?
C8AA H8AC 0.9800 . ?
C6AA H6AA 0.9800 . ?
C6AA H6AB 0.9800 . ?
C6AA H6AC 0.9800 . ?
C7AA H7AA 0.9800 . ?
C7AA H7AB 0.9800 . ?
C7AA H7AC 0.9800 . ?
C1BA H1BA 0.9800 . ?
C1BA H1BB 0.9800 . ?
C1BA H1BC 0.9800 . ?
C9AA H9AA 0.9800 . ?
C9AA H9AB 0.9800 . ?
C9AA H9AC 0.9800 . ?
C0BA H0BA 0.9800 . ?
C0BA H0BB 0.9800 . ?
C0BA H0BC 0.9800 . ?
C25A H25C 0.9900 . ?
C25A H25D 0.9900 . ?
C25A C26A 1.55(3) . ?
C26A H26C 0.9900 . ?
C26A H26D 0.9900 . ?
C26A C27A 1.51(2) . ?
C27A H27C 0.9900 . ?
C27A H27D 0.9900 . ?
C27A C28A 1.50(2) . ?
C28A H28C 0.9900 . ?
C28A H28D 0.9900 . ?

loop_
_geom_torsion_atom_site_label_1
_geom_torsion_atom_site_label_2
_geom_torsion_atom_site_label_3
_geom_torsion_atom_site_label_4
_geom_torsion
_geom_torsion_site_symmetry_1
_geom_torsion_site_symmetry_2
_geom_torsion_site_symmetry_3
_geom_torsion_site_symmetry_4
_geom_torsion_publ_flag
U1 C12 C11 C10 51.7(8) . . . . ?
U1 C12 C5 C6 -47.7(11) . . . . ?
U1 C11 C10 C9 44.8(9) . . . . ?
U1 C2 C3 Si3 140.7(5) . . . . ?
U1 C2 C3 C4 -67.2(4) . . . . ?
U1 C2 C3 Si3A 130.6(9) . . . . ?
U1 C2 C1 Si1 -149.9(7) . . . . ?
U1 C2 C1 C4 75.7(4) . . . . ?
U1 C2 C1 Si1A -142.3(6) . . . . ?
U1 C3 C4 Si4 108.2(8) . . . . ?
U1 C3 C4 C1 -69.3(4) . . . . ?
U1 C3 C4 Si4A 136.8(10) . . . . ?
U1 C10 C9 C8 47.7(10) . . . . ?
U1 C7 C6 C5 44.9(11) . . . . ?
U1 C7 C8 C9 -55.1(10) . . . . ?
U1 C6 C5 C12 46.7(11) . . . . ?
U1 C8 C9 C10 -48.3(10) . . . . ?
U1 C4 C1 Si1 141.6(8) . . . . ?
U1 C4 C1 C2 -77.3(4) . . . . ?
U1 C4 C1 Si1A 157.7(12) . . . . ?
U1 C4 Si4A C1AA 34.6(10) . . . . ?
U1 C4 Si4A C0AA 157.4(9) . . . . ?
U1 C4 Si4A C2AA -86.0(13) . . . . ?
U1 C1 Si1A C1BA -55.7(16) . . . . ?
U1 C1 Si1A C9AA 61.9(14) . . . . ?
U1 C1 Si1A C0BA 178.0(13) . . . . ?
U1 O1 C25A C26A 178.1(16) . . . . ?
U1 O1 C28A C27A -157.6(14) . . . . ?
Si2 C2 C3 U1 -128.5(9) . . . . ?
Si2 C2 C3 Si3 12.2(12) . . . . ?
Si2 C2 C3 C4 164.3(8) . . . . ?
Si2 C2 C1 U1 115.6(6) . . . . ?
Si2 C2 C1 Si1 -34.3(11) . . . . ?
Si2 C2 C1 C4 -168.6(6) . . . . ?
Si4 C4 C1 U1 -99.7(7) . . . . ?
Si4 C4 C1 Si1 42.0(12) . . . . ?
Si4 C4 C1 C2 -176.9(7) . . . . ?
C17 Si4 C4 U1 -34.2(6) . . . . ?
C17 Si4 C4 C3 -129.4(9) . . . . ?
C17 Si4 C4 C1 47.2(10) . . . . ?
C16 Si4 C4 U1 -153.6(6) . . . . ?
C16 Si4 C4 C3 111.2(9) . . . . ?
C16 Si4 C4 C1 -72.2(10) . . . . ?
C18 Si4 C4 U1 82.5(6) . . . . ?
C18 Si4 C4 C3 -12.7(11) . . . . ?
C18 Si4 C4 C1 163.9(8) . . . . ?
Si3 C3 C4 U1 -145.6(8) . . . . ?
Si3 C3 C4 Si4 -37.4(14) . . . . ?
Si3 C3 C4 C1 145.1(8) . . . . ?
C23 Si2 C2 U1 34.9(7) . . . . ?
C23 Si2 C2 C3 149.6(9) . . . . ?
C23 Si2 C2 C1 -50.4(8) . . . . ?
C22 Si2 C2 U1 -84.2(7) . . . . ?
C22 Si2 C2 C3 30.6(11) . . . . ?
C22 Si2 C2 C1 -169.5(7) . . . . ?
C24 Si2 C2 U1 156.3(6) . . . . ?
C24 Si2 C2 C3 -88.9(11) . . . . ?
C24 Si2 C2 C1 71.0(9) . . . . ?
C21 Si3 C3 U1 30.9(11) . . . . ?
C21 Si3 C3 C2 -71.6(9) . . . . ?
C21 Si3 C3 C4 151.2(9) . . . . ?
C19 Si3 C3 U1 153.0(8) . . . . ?
C19 Si3 C3 C2 50.5(9) . . . . ?
C19 Si3 C3 C4 -86.7(11) . . . . ?
C20 Si3 C3 U1 -91.5(9) . . . . ?
C20 Si3 C3 C2 166.0(8) . . . . ?
C20 Si3 C3 C4 28.8(12) . . . . ?
C13 Si1 C1 U1 -76.4(10) . . . . ?
C13 Si1 C1 C2 53.3(10) . . . . ?
C13 Si1 C1 C4 174.8(8) . . . . ?
C15 Si1 C1 U1 46.1(9) . . . . ?
C15 Si1 C1 C2 175.8(8) . . . . ?
C15 Si1 C1 C4 -62.7(9) . . . . ?
C14 Si1 C1 U1 164.7(8) . . . . ?
C14 Si1 C1 C2 -65.6(10) . . . . ?
C14 Si1 C1 C4 55.8(10) . . . . ?
C12 C11 C10 U1 -51.5(8) . . . . ?
C12 C11 C10 C9 -6.7(16) . . . . ?
C11 C12 C5 U1 52.7(9) . . . . ?
C11 C12 C5 C6 5.1(18) . . . . ?
C11 C10 C9 U1 -44.7(9) . . . . ?
C11 C10 C9 C8 3.0(17) . . . . ?
C2 C3 C4 U1 68.6(4) . . . . ?
C2 C3 C4 Si4 176.8(7) . . . . ?
C2 C3 C4 C1 -0.7(6) . . . . ?
C2 C3 C4 Si4A -154.6(9) . . . . ?
C2 C1 Si1A C1BA 46.2(12) . . . . ?
C2 C1 Si1A C9AA 163.7(9) . . . . ?
C2 C1 Si1A C0BA -80.1(13) . . . . ?
C3 C2 C1 U1 -76.4(4) . . . . ?
C3 C2 C1 Si1 133.7(7) . . . . ?
C3 C2 C1 C4 -0.7(6) . . . . ?
C3 C2 C1 Si1A 141.3(6) . . . . ?
C3 C4 C1 U1 77.9(4) . . . . ?
C3 C4 C1 Si1 -140.4(7) . . . . ?
C3 C4 C1 C2 0.7(6) . . . . ?
C3 C4 C1 Si1A -124.4(11) . . . . ?
C3 C4 Si4A C1AA -85.6(13) . . . . ?
C3 C4 Si4A C0AA 37.2(15) . . . . ?
C3 C4 Si4A C2AA 153.8(12) . . . . ?
C7 C6 C5 U1 -44.8(11) . . . . ?
C7 C6 C5 C12 1.9(19) . . . . ?
C7 C8 C9 U1 55.9(10) . . . . ?
C7 C8 C9 C10 7.5(18) . . . . ?
C6 C7 C8 U1 48.7(10) . . . . ?
C6 C7 C8 C9 -6.3(18) . . . . ?
C5 C12 C11 U1 -53.4(9) . . . . ?
C5 C12 C11 C10 -1.7(15) . . . . ?
C8 C7 C6 U1 -47.6(10) . . . . ?
C8 C7 C6 C5 -2.7(18) . . . . ?
C4 C1 Si1A C1BA 161.5(12) . . . . ?
C4 C1 Si1A C9AA -81.0(13) . . . . ?
C4 C1 Si1A C0BA 35.2(17) . . . . ?
C27 C28 O1 U1 171.9(11) . . . . ?
C27 C28 O1 C25 -51.0(13) . . . . ?
C1 C2 C3 U1 67.9(4) . . . . ?
C1 C2 C3 Si3 -151.4(6) . . . . ?
C1 C2 C3 C4 0.7(6) . . . . ?
C1 C2 C3 Si3A -161.5(9) . . . . ?
C1 C4 Si4A C1AA 127.8(10) . . . . ?
C1 C4 Si4A C0AA -109.4(10) . . . . ?
C1 C4 Si4A C2AA 7.2(15) . . . . ?
C28 C27 C26 C25 -13.4(18) . . . . ?
C26 C25 O1 U1 -167.8(7) . . . . ?
C26 C25 O1 C28 43.4(11) . . . . ?
C26 C27 C28 O1 40.6(17) . . . . ?
O1 C25 C26 C27 -19.0(15) . . . . ?
O1 C25A C26A C27A -17(3) . . . . ?
Si3A C3 C4 U1 -124.0(7) . . . . ?
Si3A C3 C4 C1 166.7(7) . . . . ?
Si3A C3 C4 Si4A 12.8(14) . . . . ?
Si2A C2 C3 U1 -124.5(6) . . . . ?
Si2A C2 C3 C4 168.3(6) . . . . ?
Si2A C2 C3 Si3A 6.1(13) . . . . ?
Si2A C2 C1 U1 122.1(10) . . . . ?
Si2A C2 C1 C4 -162.1(9) . . . . ?
Si2A C2 C1 Si1A -20.2(13) . . . . ?
Si4A C4 C1 U1 -124.3(7) . . . . ?
Si4A C4 C1 C2 158.5(8) . . . . ?
Si4A C4 C1 Si1A 33.4(15) . . . . ?
C25A O1 C28A C27A 24(3) . . . . ?
C25A C26A C27A C28A 34(3) . . . . ?
C26A C27A C28A O1 -35(3) . . . . ?
C28A O1 C25A C26A -5(3) . . . . ?

loop_
_exptl_oxdiff_crystal_face_indexfrac_h
_exptl_oxdiff_crystal_face_indexfrac_k
_exptl_oxdiff_crystal_face_indexfrac_l
_exptl_oxdiff_crystal_face_x
_exptl_oxdiff_crystal_face_y
_exptl_oxdiff_crystal_face_z
-0.0000 -7.9999 -8.0000 0.1432 -0.4179 0.9248
0.0000 7.9999 8.0000 -0.1432 0.4179 -0.9248
7.0001 1.9994 -2.9998 0.2510 -0.8939 -0.3723
-7.0001 -1.9994 2.9998 -0.2510 0.8939 0.3723
3.0000 -8.0001 7.0000 1.0265 0.1967 0.0049
-3.0000 8.0001 -7.0000 -1.0265 -0.1967 -0.0049
